data_4066071
loop_
_publ_author_name
'Mart\'in, Carmen'
'Mu\~noz-Molina, Jos\'e Mar\'ia'
'Locati, Abel'
'Alvarez, Eleuterio'
'Maseras, Feliu'
'Belderrain, Tom\'as R.'
'P\'erez, Pedro J.'

_publ_section_title
;
 Copper(I)&#x2212;Olefin Complexes: The Effect of the Trispyrazolylborate
 Ancillary Ligand in Structure and Reactivity
;
_journal_issue 16
_journal_name_full Organometallics
_journal_page_first 3481
_journal_paper_doi 10.1021/om1002705
_journal_volume 29
_journal_year 2010
_chemical_formula_moiety 'C42 H50 B Cu N6'
_chemical_formula_sum 'C42 H50 B Cu N6'
_chemical_formula_weight 713.23
_chemical_name_systematic
; 
 ? 
;
_space_group_IT_number 33
_symmetry_cell_setting orthorhombic
_symmetry_space_group_name_Hall 'P 2c -2n'
_symmetry_space_group_name_H-M 'P n a 21'
_atom_sites_solution_hydrogens geom
_atom_sites_solution_primary direct
_atom_sites_solution_secondary difmap
_audit_creation_method SHELXL-97
_cell_angle_alpha 90.00
_cell_angle_beta 90.00
_cell_angle_gamma 90.00
_cell_formula_units_Z 4
_cell_length_a 16.3641(9)
_cell_length_b 11.8396(6)
_cell_length_c 19.3116(10)
_cell_measurement_reflns_used 9734
_cell_measurement_temperature 173(2)
_cell_measurement_theta_max 30.52
_cell_measurement_theta_min 2.36
_cell_volume 3741.5(3)
_computing_cell_refinement 'Bruker (2006). APEX 2. Version 2.1.'
_computing_data_collection 'Bruker (2006). APEX 2. Version 2.1.'
_computing_data_reduction 'Bruker (2006). APEX 2. Version 2.1.'
_computing_molecular_graphics 'XP, SHELXTL v. 6.14 (Bruker, 2003)'
_computing_publication_material 'XCIF, SHELXTL v. 6.14 (Bruker, 2003)'
_computing_structure_refinement 'XL, SHELXTL v. 6.14 (Bruker, 2003)'
_computing_structure_solution 'Bruker (2006). APEX 2. Version 2.1.'
_diffrn_ambient_temperature 100(2)
_diffrn_detector_area_resol_mean 8.26
_diffrn_measured_fraction_theta_full 0.991
_diffrn_measured_fraction_theta_max 0.991
_diffrn_measurement_device_type
;
 Bruker-Nonius X8kappa APEX II CCD area detector'
;
_diffrn_measurement_method 'phi and omega scans with narrow frames'
_diffrn_radiation_monochromator graphite
_diffrn_radiation_source 'fine-focus sealed tube'
_diffrn_radiation_type MoK\a
_diffrn_radiation_wavelength 0.71073
_diffrn_reflns_av_R_equivalents 0.0341
_diffrn_reflns_av_sigmaI/netI 0.0276
_diffrn_reflns_limit_h_max 21
_diffrn_reflns_limit_h_min -23
_diffrn_reflns_limit_k_max 16
_diffrn_reflns_limit_k_min -14
_diffrn_reflns_limit_l_max 27
_diffrn_reflns_limit_l_min -27
_diffrn_reflns_number 87199
_diffrn_reflns_theta_full 30.75
_diffrn_reflns_theta_max 30.75
_diffrn_reflns_theta_min 2.02
_diffrn_standards_decay_% 0
_exptl_absorpt_coefficient_mu 0.622
_exptl_absorpt_correction_T_max 0.7529
_exptl_absorpt_correction_T_min 0.7493
_exptl_absorpt_correction_type multi-scan
_exptl_absorpt_process_details
;
 SADABS, Bruker (2006). APEX 2. Version 2.1. Bruker Analytical
 X-ray Solutions, Madison, Wisconsin, USA.
;
_exptl_crystal_colour colourless
_exptl_crystal_density_diffrn 1.266
_exptl_crystal_density_method 'not measured'
_exptl_crystal_description prism
_exptl_crystal_F_000 1512
_exptl_crystal_size_max 0.49
_exptl_crystal_size_mid 0.47
_exptl_crystal_size_min 0.46
_refine_diff_density_max 0.706
_refine_diff_density_min -0.544
_refine_diff_density_rms 0.049
_refine_ls_abs_structure_details 'Flack H D (1983), Acta Cryst. A39, 876-881'
_refine_ls_abs_structure_Flack 0.007(6)
_refine_ls_extinction_method none
_refine_ls_goodness_of_fit_ref 1.055
_refine_ls_hydrogen_treatment mixed
_refine_ls_matrix_type full
_refine_ls_number_parameters 466
_refine_ls_number_reflns 11153
_refine_ls_number_restraints 3
_refine_ls_restrained_S_all 1.055
_refine_ls_R_factor_all 0.0334
_refine_ls_R_factor_gt 0.0300
_refine_ls_shift/su_max 0.001
_refine_ls_shift/su_mean 0.000
_refine_ls_structure_factor_coef Fsqd
_refine_ls_weighting_details 'calc w=1/[\s^2^(Fo^2^)+(0.0424P)^2^+0.8550P] where P=(Fo^2^+2Fc^2^)/3'
_refine_ls_weighting_scheme calc
_refine_ls_wR_factor_gt 0.0760
_refine_ls_wR_factor_ref 0.0778
_reflns_number_gt 10447
_reflns_number_total 11153
_reflns_threshold_expression >2sigma(I)
_cod_data_source_file om1002705_si_002.cif
_cod_data_source_block 4
_cod_depositor_comments
;
The following automatic conversions were performed:

'_symmetry_cell_setting' value 'Orthorhombic' changed to
'orthorhombic' according to
/home/saulius/struct/CIF-dictionaries/cif_core.dic dictionary named
'cif_core.dic' version 2.4.1 from 2010-06-29.

Automatic conversion script
Id: cif_fix_values 1715 2011-07-08 13:25:40Z adriana 
;
_cod_original_sg_symbol_H-M Pna2(1)
_cod_database_code 4066071

loop_
_symmetry_equiv_pos_as_xyz
'x, y, z'
'-x, -y, z+1/2'
'x+1/2, -y+1/2, z'
'-x+1/2, y+1/2, z+1/2'

loop_
_atom_site_label
_atom_site_type_symbol
_atom_site_fract_x
_atom_site_fract_y
_atom_site_fract_z
_atom_site_U_iso_or_equiv
_atom_site_adp_type
_atom_site_occupancy
_atom_site_symmetry_multiplicity
_atom_site_calc_flag
_atom_site_refinement_flags
Cu1 Cu 0.147672(9) 0.034182(14) 0.299345(11) 0.01720(4) Uani 1 1 d .
N1 N 0.21094(7) -0.12643(9) 0.28557(6) 0.0129(2) Uani 1 1 d .
N2 N 0.28425(7) -0.11297(10) 0.25229(6) 0.0132(2) Uani 1 1 d .
N3 N 0.16956(7) 0.06245(10) 0.18961(6) 0.0133(2) Uani 1 1 d .
N4 N 0.24872(7) 0.04448(10) 0.17051(6) 0.0130(2) Uani 1 1 d .
N5 N 0.25514(7) 0.11393(9) 0.32557(6) 0.0133(2) Uani 1 1 d .
N6 N 0.32004(6) 0.08790(10) 0.28384(6) 0.0132(2) Uani 1 1 d .
C1 C 0.20459(7) -0.23763(10) 0.29931(8) 0.0144(2) Uani 1 1 d .
C2 C 0.27357(9) -0.29537(12) 0.27507(8) 0.0195(3) Uani 1 1 d .
H2 H 0.2845 -0.3740 0.2784 0.023 Uiso 1 1 calc R
C3 C 0.32220(9) -0.21378(12) 0.24538(8) 0.0171(3) Uani 1 1 d .
H3 H 0.3736 -0.2262 0.2238 0.021 Uiso 1 1 calc R
C4 C 0.13130(8) -0.28565(11) 0.33344(7) 0.0149(2) Uani 1 1 d .
C5 C 0.07415(8) -0.34637(10) 0.29381(8) 0.0163(2) Uani 1 1 d .
C6 C 0.00314(9) -0.38469(12) 0.32523(8) 0.0190(3) Uani 1 1 d .
H6 H -0.0358 -0.4247 0.2983 0.023 Uiso 1 1 calc R
C7 C -0.01261(9) -0.36625(13) 0.39508(9) 0.0202(3) Uani 1 1 d .
C8 C 0.04663(9) -0.31138(13) 0.43461(8) 0.0201(3) Uani 1 1 d .
H8 H 0.0378 -0.3011 0.4828 0.024 Uiso 1 1 calc R
C9 C 0.11879(9) -0.27113(12) 0.40461(8) 0.0171(3) Uani 1 1 d .
C10 C 0.08882(10) -0.37100(13) 0.21789(8) 0.0215(3) Uani 1 1 d .
H10A H 0.1269 -0.4345 0.2134 0.032 Uiso 1 1 calc R
H10B H 0.1122 -0.3041 0.1955 0.032 Uiso 1 1 calc R
H10C H 0.0369 -0.3904 0.1956 0.032 Uiso 1 1 calc R
C11 C -0.09205(10) -0.40576(16) 0.42680(11) 0.0301(4) Uani 1 1 d .
H11A H -0.0901 -0.4877 0.4336 0.045 Uiso 1 1 calc R
H11B H -0.1374 -0.3868 0.3958 0.045 Uiso 1 1 calc R
H11C H -0.1001 -0.3683 0.4715 0.045 Uiso 1 1 calc R
C12 C 0.18207(10) -0.21288(15) 0.44903(8) 0.0254(3) Uani 1 1 d .
H12A H 0.1631 -0.2106 0.4971 0.038 Uiso 1 1 calc R
H12B H 0.1905 -0.1357 0.4322 0.038 Uiso 1 1 calc R
H12C H 0.2337 -0.2546 0.4466 0.038 Uiso 1 1 calc R
C13 C 0.12846(8) 0.08544(11) 0.13102(7) 0.0138(2) Uani 1 1 d .
C14 C 0.18139(9) 0.08263(13) 0.07381(7) 0.0184(3) Uani 1 1 d .
H14 H 0.1682 0.0960 0.0266 0.022 Uiso 1 1 calc R
C15 C 0.25663(9) 0.05622(12) 0.10124(7) 0.0163(3) Uani 1 1 d .
H15 H 0.3059 0.0477 0.0757 0.020 Uiso 1 1 calc R
C16 C 0.03814(8) 0.10094(11) 0.13163(7) 0.0137(2) Uani 1 1 d .
C17 C 0.00315(8) 0.20914(11) 0.13509(7) 0.0153(2) Uani 1 1 d .
C18 C -0.08187(8) 0.21910(12) 0.13813(8) 0.0169(2) Uani 1 1 d .
H18 H -0.1056 0.2922 0.1407 0.020 Uiso 1 1 calc R
C19 C -0.13277(9) 0.12499(13) 0.13748(7) 0.0183(3) Uani 1 1 d .
C20 C -0.09686(9) 0.01851(12) 0.13330(8) 0.0183(3) Uani 1 1 d .
H20 H -0.1308 -0.0465 0.1324 0.022 Uiso 1 1 calc R
C21 C -0.01244(9) 0.00508(13) 0.13034(8) 0.0169(2) Uani 1 1 d .
C22 C 0.05598(9) 0.31325(12) 0.13768(9) 0.0223(3) Uani 1 1 d .
H22A H 0.0212 0.3806 0.1392 0.033 Uiso 1 1 calc R
H22B H 0.0907 0.3160 0.0964 0.033 Uiso 1 1 calc R
H22C H 0.0904 0.3109 0.1792 0.033 Uiso 1 1 calc R
C23 C -0.22456(9) 0.13776(15) 0.14154(9) 0.0247(3) Uani 1 1 d .
H23A H -0.2381 0.2055 0.1683 0.037 Uiso 1 1 calc R
H23B H -0.2481 0.0713 0.1642 0.037 Uiso 1 1 calc R
H23C H -0.2470 0.1448 0.0947 0.037 Uiso 1 1 calc R
C24 C 0.02446(10) -0.11188(13) 0.12901(10) 0.0258(3) Uani 1 1 d .
H24A H -0.0187 -0.1678 0.1210 0.039 Uiso 1 1 calc R
H24B H 0.0511 -0.1273 0.1735 0.039 Uiso 1 1 calc R
H24C H 0.0649 -0.1165 0.0917 0.039 Uiso 1 1 calc R
C25 C 0.28201(9) 0.19301(11) 0.37012(7) 0.0148(2) Uani 1 1 d .
C26 C 0.36458(9) 0.21736(13) 0.35752(8) 0.0200(3) Uani 1 1 d .
H26 H 0.3984 0.2694 0.3816 0.024 Uiso 1 1 calc R
C27 C 0.38591(8) 0.14904(11) 0.30230(9) 0.0173(2) Uani 1 1 d .
H27 H 0.4382 0.1458 0.2810 0.021 Uiso 1 1 calc R
C28 C 0.22587(9) 0.25001(11) 0.41944(7) 0.0150(2) Uani 1 1 d .
C29 C 0.22420(9) 0.22216(12) 0.48990(8) 0.0174(3) Uani 1 1 d .
C30 C 0.16777(9) 0.27633(13) 0.53302(8) 0.0186(3) Uani 1 1 d .
H30 H 0.1666 0.2580 0.5809 0.022 Uiso 1 1 calc R
C31 C 0.11336(9) 0.35630(12) 0.50757(8) 0.0184(3) Uani 1 1 d .
C32 C 0.11869(10) 0.38675(13) 0.43783(8) 0.0218(3) Uani 1 1 d .
H32 H 0.0832 0.4435 0.4203 0.026 Uiso 1 1 calc R
C33 C 0.17469(10) 0.33597(12) 0.39355(8) 0.0198(3) Uani 1 1 d .
C34 C 0.28020(11) 0.13299(16) 0.51909(9) 0.0291(4) Uani 1 1 d .
H34A H 0.2761 0.1328 0.5697 0.044 Uiso 1 1 calc R
H34B H 0.3366 0.1494 0.5054 0.044 Uiso 1 1 calc R
H34C H 0.2642 0.0588 0.5011 0.044 Uiso 1 1 calc R
C35 C 0.04850(10) 0.40830(14) 0.55310(9) 0.0247(3) Uani 1 1 d .
H35A H 0.0404 0.4874 0.5399 0.037 Uiso 1 1 calc R
H35B H 0.0659 0.4044 0.6016 0.037 Uiso 1 1 calc R
H35C H -0.0029 0.3668 0.5474 0.037 Uiso 1 1 calc R
C36 C 0.18031(13) 0.37249(15) 0.31907(9) 0.0301(4) Uani 1 1 d .
H36A H 0.1390 0.4305 0.3098 0.045 Uiso 1 1 calc R
H36B H 0.1707 0.3073 0.2888 0.045 Uiso 1 1 calc R
H36C H 0.2348 0.4034 0.3100 0.045 Uiso 1 1 calc R
C37 C 0.01904(8) 0.04460(13) 0.30452(9) 0.0208(3) Uani 1 1 d D
H37 H 0.0162(13) 0.0815(17) 0.2608(8) 0.025 Uiso 1 1 d D
C38 C -0.03043(10) -0.06098(15) 0.32002(9) 0.0243(3) Uani 1 1 d .
H38A H 0.0054 -0.1281 0.3170 0.029 Uiso 1 1 calc R
H38B H -0.0743 -0.0692 0.2851 0.029 Uiso 1 1 calc R
C39 C -0.06810(11) -0.05481(15) 0.39188(9) 0.0269(3) Uani 1 1 d .
H39A H -0.0934 -0.1283 0.4036 0.032 Uiso 1 1 calc R
H39B H -0.1113 0.0037 0.3926 0.032 Uiso 1 1 calc R
C40 C -0.00266(13) -0.02608(16) 0.44506(9) 0.0303(4) Uani 1 1 d .
H40A H -0.0279 -0.0239 0.4916 0.036 Uiso 1 1 calc R
H40B H 0.0391 -0.0866 0.4452 0.036 Uiso 1 1 calc R
C41 C 0.03893(10) 0.08642(16) 0.43111(9) 0.0268(3) Uani 1 1 d .
H41A H 0.0053 0.1477 0.4513 0.032 Uiso 1 1 calc R
H41B H 0.0926 0.0872 0.4548 0.032 Uiso 1 1 calc R
C42 C 0.05163(9) 0.10990(13) 0.35603(8) 0.0196(3) Uani 1 1 d D
H42 H 0.0701(12) 0.1863(13) 0.3453(11) 0.024 Uiso 1 1 d D
B1 B 0.31212(9) 0.00260(13) 0.22380(8) 0.0130(3) Uani 1 1 d .
H1 H 0.3664 -0.0061 0.2005 0.016 Uiso 1 1 calc R

loop_
_atom_site_aniso_label
_atom_site_aniso_U_11
_atom_site_aniso_U_22
_atom_site_aniso_U_33
_atom_site_aniso_U_23
_atom_site_aniso_U_13
_atom_site_aniso_U_12
Cu1 0.01061(7) 0.02336(8) 0.01764(8) -0.00633(7) 0.00285(7) -0.00219(6)
N1 0.0111(4) 0.0139(5) 0.0136(5) 0.0002(4) 0.0005(4) 0.0000(4)
N2 0.0113(5) 0.0136(5) 0.0148(5) 0.0005(4) 0.0004(4) 0.0013(4)
N3 0.0111(5) 0.0146(5) 0.0141(5) 0.0001(4) 0.0005(4) 0.0015(4)
N4 0.0113(5) 0.0149(5) 0.0128(5) 0.0006(4) 0.0015(4) 0.0021(4)
N5 0.0121(5) 0.0130(5) 0.0147(5) -0.0013(4) 0.0021(4) 0.0006(4)
N6 0.0100(5) 0.0143(5) 0.0152(5) 0.0002(4) 0.0016(4) 0.0003(4)
C1 0.0127(5) 0.0132(5) 0.0174(5) -0.0001(5) -0.0028(6) 0.0004(4)
C2 0.0168(6) 0.0131(6) 0.0287(7) 0.0006(5) -0.0001(5) 0.0031(5)
C3 0.0132(6) 0.0159(6) 0.0223(7) -0.0016(5) -0.0008(5) 0.0038(5)
C4 0.0132(5) 0.0113(5) 0.0202(7) 0.0029(5) -0.0017(5) 0.0010(5)
C5 0.0162(5) 0.0120(5) 0.0206(6) 0.0016(5) -0.0051(6) 0.0010(4)
C6 0.0165(6) 0.0138(6) 0.0268(7) 0.0019(5) -0.0054(5) -0.0006(5)
C7 0.0149(6) 0.0160(6) 0.0297(8) 0.0034(5) 0.0015(5) -0.0002(5)
C8 0.0184(6) 0.0191(7) 0.0230(7) 0.0017(5) 0.0021(5) -0.0007(5)
C9 0.0147(6) 0.0158(6) 0.0209(7) 0.0004(5) -0.0018(5) -0.0007(5)
C10 0.0250(7) 0.0186(7) 0.0210(7) 0.0007(5) -0.0062(6) -0.0030(5)
C11 0.0194(7) 0.0311(9) 0.0397(10) 0.0021(7) 0.0060(7) -0.0071(6)
C12 0.0229(8) 0.0322(8) 0.0210(7) -0.0028(6) -0.0021(6) -0.0088(6)
C13 0.0129(5) 0.0144(6) 0.0142(6) 0.0003(5) -0.0007(5) 0.0013(5)
C14 0.0176(6) 0.0252(7) 0.0125(6) 0.0010(5) 0.0003(5) 0.0014(5)
C15 0.0151(6) 0.0201(7) 0.0138(6) 0.0001(5) 0.0023(5) 0.0015(5)
C16 0.0126(5) 0.0169(6) 0.0116(5) 0.0000(5) -0.0019(4) 0.0013(5)
C17 0.0151(6) 0.0167(6) 0.0142(6) 0.0009(5) -0.0024(5) 0.0010(5)
C18 0.0149(6) 0.0183(6) 0.0174(6) -0.0001(5) -0.0011(5) 0.0043(5)
C19 0.0135(6) 0.0266(7) 0.0146(6) 0.0003(5) -0.0001(5) 0.0007(5)
C20 0.0153(6) 0.0207(6) 0.0188(6) -0.0005(5) -0.0012(5) -0.0035(5)
C21 0.0161(6) 0.0176(6) 0.0169(6) -0.0024(5) -0.0018(5) 0.0004(5)
C22 0.0189(6) 0.0161(6) 0.0319(8) 0.0008(6) -0.0048(6) 0.0005(5)
C23 0.0130(6) 0.0335(8) 0.0276(8) 0.0026(7) 0.0025(5) 0.0022(6)
C24 0.0234(7) 0.0168(7) 0.0372(9) -0.0020(6) -0.0033(7) 0.0020(6)
C25 0.0164(6) 0.0126(6) 0.0154(6) -0.0007(5) 0.0002(5) -0.0008(5)
C26 0.0166(6) 0.0206(7) 0.0227(7) -0.0047(5) 0.0008(5) -0.0053(5)
C27 0.0132(5) 0.0181(6) 0.0206(6) -0.0012(6) 0.0012(6) -0.0026(4)
C28 0.0164(6) 0.0123(6) 0.0161(6) -0.0025(5) 0.0005(5) -0.0015(5)
C29 0.0177(6) 0.0178(6) 0.0166(6) -0.0007(5) -0.0007(5) -0.0007(5)
C30 0.0206(6) 0.0201(7) 0.0152(6) -0.0009(5) 0.0014(5) -0.0025(5)
C31 0.0187(6) 0.0168(6) 0.0197(6) -0.0067(5) 0.0016(5) -0.0014(5)
C32 0.0259(7) 0.0177(7) 0.0218(7) -0.0032(5) -0.0012(6) 0.0064(6)
C33 0.0272(7) 0.0162(6) 0.0161(6) -0.0014(5) 0.0006(5) 0.0031(6)
C34 0.0285(8) 0.0360(9) 0.0229(8) 0.0056(7) 0.0006(6) 0.0111(7)
C35 0.0224(7) 0.0262(8) 0.0254(8) -0.0097(6) 0.0048(6) 0.0016(6)
C36 0.0449(10) 0.0254(8) 0.0199(7) 0.0045(6) 0.0049(7) 0.0128(7)
C37 0.0127(5) 0.0327(7) 0.0169(7) 0.0035(6) 0.0021(6) 0.0000(5)
C38 0.0168(6) 0.0326(8) 0.0233(7) -0.0076(6) -0.0001(5) -0.0060(6)
C39 0.0253(8) 0.0276(8) 0.0277(8) 0.0009(6) 0.0049(6) -0.0079(6)
C40 0.0439(10) 0.0276(9) 0.0193(8) 0.0029(6) 0.0042(7) -0.0068(7)
C41 0.0202(7) 0.0385(9) 0.0216(7) -0.0050(7) 0.0016(6) -0.0050(6)
C42 0.0159(6) 0.0179(6) 0.0251(7) -0.0025(5) 0.0065(5) -0.0008(5)
B1 0.0103(6) 0.0144(6) 0.0143(6) 0.0012(5) 0.0007(5) 0.0018(5)

loop_
_atom_type_symbol
_atom_type_description
_atom_type_scat_dispersion_real
_atom_type_scat_dispersion_imag
_atom_type_scat_source
C C 0.0033 0.0016 'International Tables Vol C Tables 4.2.6.8 and 6.1.1.4'
H H 0.0000 0.0000 'International Tables Vol C Tables 4.2.6.8 and 6.1.1.4'
B B 0.0013 0.0007 'International Tables Vol C Tables 4.2.6.8 and 6.1.1.4'
N N 0.0061 0.0033 'International Tables Vol C Tables 4.2.6.8 and 6.1.1.4'
Cu Cu 0.3201 1.2651 'International Tables Vol C Tables 4.2.6.8 and 6.1.1.4'

loop_
_geom_angle_atom_site_label_1
_geom_angle_atom_site_label_2
_geom_angle_atom_site_label_3
_geom_angle
N5 Cu1 C37 144.40(5)
N5 Cu1 C42 108.24(5)
C37 Cu1 C42 37.78(6)
N5 Cu1 N3 91.63(5)
C37 Cu1 N3 101.62(6)
C42 Cu1 N3 124.16(6)
N5 Cu1 N1 91.39(4)
C37 Cu1 N1 122.00(5)
C42 Cu1 N1 141.76(5)
N3 Cu1 N1 86.40(4)
C1 N1 N2 105.88(11)
C1 N1 Cu1 142.30(9)
N2 N1 Cu1 111.80(8)
C3 N2 N1 110.23(11)
C3 N2 B1 127.71(12)
N1 N2 B1 121.93(11)
C13 N3 N4 106.21(11)
C13 N3 Cu1 140.26(10)
N4 N3 Cu1 113.33(8)
C15 N4 N3 110.05(12)
C15 N4 B1 128.97(12)
N3 N4 B1 120.56(11)
C25 N5 N6 106.25(11)
C25 N5 Cu1 139.06(9)
N6 N5 Cu1 114.50(8)
C27 N6 N5 110.14(11)
C27 N6 B1 128.17(11)
N5 N6 B1 121.66(11)
N1 C1 C2 110.43(12)
N1 C1 C4 121.68(11)
C2 C1 C4 127.86(12)
C3 C2 C1 105.23(12)
C3 C2 H2 127.4
C1 C2 H2 127.4
N2 C3 C2 108.22(12)
N2 C3 H3 125.9
C2 C3 H3 125.9
C9 C4 C5 119.99(13)
C9 C4 C1 120.51(13)
C5 C4 C1 119.50(13)
C6 C5 C4 119.10(15)
C6 C5 C10 119.56(13)
C4 C5 C10 121.34(13)
C5 C6 C7 121.89(14)
C5 C6 H6 119.1
C7 C6 H6 119.1
C6 C7 C8 118.38(14)
C6 C7 C11 120.27(15)
C8 C7 C11 121.35(15)
C7 C8 C9 121.24(15)
C7 C8 H8 119.4
C9 C8 H8 119.4
C8 C9 C4 119.22(13)
C8 C9 C12 119.91(14)
C4 C9 C12 120.87(13)
C5 C10 H10A 109.5
C5 C10 H10B 109.5
H10A C10 H10B 109.5
C5 C10 H10C 109.5
H10A C10 H10C 109.5
H10B C10 H10C 109.5
C7 C11 H11A 109.5
C7 C11 H11B 109.5
H11A C11 H11B 109.5
C7 C11 H11C 109.5
H11A C11 H11C 109.5
H11B C11 H11C 109.5
C9 C12 H12A 109.5
C9 C12 H12B 109.5
H12A C12 H12B 109.5
C9 C12 H12C 109.5
H12A C12 H12C 109.5
H12B C12 H12C 109.5
N3 C13 C14 110.42(12)
N3 C13 C16 120.99(12)
C14 C13 C16 128.40(13)
C15 C14 C13 104.73(12)
C15 C14 H14 127.6
C13 C14 H14 127.6
N4 C15 C14 108.59(13)
N4 C15 H15 125.7
C14 C15 H15 125.7
C17 C16 C21 119.83(12)
C17 C16 C13 121.14(12)
C21 C16 C13 119.01(12)
C18 C17 C16 118.99(13)
C18 C17 C22 120.06(12)
C16 C17 C22 120.92(12)
C19 C18 C17 121.88(13)
C19 C18 H18 119.1
C17 C18 H18 119.1
C18 C19 C20 118.20(13)
C18 C19 C23 120.95(14)
C20 C19 C23 120.84(14)
C21 C20 C19 121.63(13)
C21 C20 H20 119.2
C19 C20 H20 119.2
C20 C21 C16 119.46(13)
C20 C21 C24 120.14(13)
C16 C21 C24 120.35(13)
C17 C22 H22A 109.5
C17 C22 H22B 109.5
H22A C22 H22B 109.5
C17 C22 H22C 109.5
H22A C22 H22C 109.5
H22B C22 H22C 109.5
C19 C23 H23A 109.5
C19 C23 H23B 109.5
H23A C23 H23B 109.5
C19 C23 H23C 109.5
H23A C23 H23C 109.5
H23B C23 H23C 109.5
C21 C24 H24A 109.5
C21 C24 H24B 109.5
H24A C24 H24B 109.5
C21 C24 H24C 109.5
H24A C24 H24C 109.5
H24B C24 H24C 109.5
N5 C25 C26 110.30(12)
N5 C25 C28 121.61(12)
C26 C25 C28 127.84(13)
C27 C26 C25 104.86(12)
C27 C26 H26 127.6
C25 C26 H26 127.6
N6 C27 C26 108.45(12)
N6 C27 H27 125.8
C26 C27 H27 125.8
C29 C28 C33 120.20(13)
C29 C28 C25 121.88(13)
C33 C28 C25 117.90(13)
C30 C29 C28 118.90(13)
C30 C29 C34 119.99(14)
C28 C29 C34 121.09(13)
C31 C30 C29 121.66(14)
C31 C30 H30 119.2
C29 C30 H30 119.2
C30 C31 C32 118.48(13)
C30 C31 C35 121.50(14)
C32 C31 C35 120.01(14)
C33 C32 C31 121.51(14)
C33 C32 H32 119.2
C31 C32 H32 119.2
C32 C33 C28 119.06(14)
C32 C33 C36 120.26(14)
C28 C33 C36 120.68(14)
C29 C34 H34A 109.5
C29 C34 H34B 109.5
H34A C34 H34B 109.5
C29 C34 H34C 109.5
H34A C34 H34C 109.5
H34B C34 H34C 109.5
C31 C35 H35A 109.5
C31 C35 H35B 109.5
H35A C35 H35B 109.5
C31 C35 H35C 109.5
H35A C35 H35C 109.5
H35B C35 H35C 109.5
C33 C36 H36A 109.5
C33 C36 H36B 109.5
H36A C36 H36B 109.5
C33 C36 H36C 109.5
H36A C36 H36C 109.5
H36B C36 H36C 109.5
C42 C37 C38 121.98(15)
C42 C37 Cu1 71.26(8)
C38 C37 Cu1 119.52(11)
C42 C37 H37 113.8(13)
C38 C37 H37 121.8(13)
Cu1 C37 H37 91.9(13)
C37 C38 C39 110.88(14)
C37 C38 H38A 109.5
C39 C38 H38A 109.5
C37 C38 H38B 109.5
C39 C38 H38B 109.5
H38A C38 H38B 108.1
C38 C39 C40 109.96(14)
C38 C39 H39A 109.7
C40 C39 H39A 109.7
C38 C39 H39B 109.7
C40 C39 H39B 109.7
H39A C39 H39B 108.2
C41 C40 C39 113.03(15)
C41 C40 H40A 109.0
C39 C40 H40A 109.0
C41 C40 H40B 109.0
C39 C40 H40B 109.0
H40A C40 H40B 107.8
C42 C41 C40 113.47(14)
C42 C41 H41A 108.9
C40 C41 H41A 108.9
C42 C41 H41B 108.9
C40 C41 H41B 108.9
H41A C41 H41B 107.7
C37 C42 C41 123.19(14)
C37 C42 Cu1 70.96(8)
C41 C42 Cu1 121.87(12)
C37 C42 H42 119.4(12)
C41 C42 H42 115.0(12)
Cu1 C42 H42 93.0(12)
N4 B1 N6 110.32(11)
N4 B1 N2 108.90(11)
N6 B1 N2 109.70(11)
N4 B1 H1 109.3
N6 B1 H1 109.3
N2 B1 H1 109.3

loop_
_geom_bond_atom_site_label_1
_geom_bond_atom_site_label_2
_geom_bond_distance
Cu1 N5 2.0594(12)
Cu1 C37 2.1110(13)
Cu1 C42 2.1146(14)
Cu1 N3 2.1751(12)
Cu1 N1 2.1815(11)
N1 C1 1.3470(16)
N1 N2 1.3702(15)
N2 C3 1.3520(18)
N2 B1 1.5437(19)
N3 C13 1.3440(18)
N3 N4 1.3636(16)
N4 C15 1.3512(18)
N4 B1 1.5431(19)
N5 C25 1.3453(18)
N5 N6 1.3682(15)
N6 C27 1.3465(16)
N6 B1 1.5431(19)
C1 C2 1.4003(19)
C1 C4 1.4819(19)
C2 C3 1.377(2)
C2 H2 0.9500
C3 H3 0.9500
C4 C9 1.400(2)
C4 C5 1.4060(19)
C5 C6 1.387(2)
C5 C10 1.514(2)
C6 C7 1.391(2)
C6 H6 0.9500
C7 C8 1.394(2)
C7 C11 1.511(2)
C8 C9 1.399(2)
C8 H8 0.9500
C9 C12 1.511(2)
C10 H10A 0.9800
C10 H10B 0.9800
C10 H10C 0.9800
C11 H11A 0.9800
C11 H11B 0.9800
C11 H11C 0.9800
C12 H12A 0.9800
C12 H12B 0.9800
C12 H12C 0.9800
C13 C14 1.4044(19)
C13 C16 1.4895(18)
C14 C15 1.376(2)
C14 H14 0.9500
C15 H15 0.9500
C16 C17 1.4048(18)
C16 C21 1.4049(19)
C17 C18 1.3975(19)
C17 C22 1.506(2)
C18 C19 1.391(2)
C18 H18 0.9500
C19 C20 1.393(2)
C19 C23 1.512(2)
C20 C21 1.392(2)
C20 H20 0.9500
C21 C24 1.511(2)
C22 H22A 0.9800
C22 H22B 0.9800
C22 H22C 0.9800
C23 H23A 0.9800
C23 H23B 0.9800
C23 H23C 0.9800
C24 H24A 0.9800
C24 H24B 0.9800
C24 H24C 0.9800
C25 C26 1.403(2)
C25 C28 1.4855(19)
C26 C27 1.383(2)
C26 H26 0.9500
C27 H27 0.9500
C28 C29 1.400(2)
C28 C33 1.410(2)
C29 C30 1.399(2)
C29 C34 1.507(2)
C30 C31 1.390(2)
C30 H30 0.9500
C31 C32 1.397(2)
C31 C35 1.509(2)
C32 C33 1.390(2)
C32 H32 0.9500
C33 C36 1.505(2)
C34 H34A 0.9800
C34 H34B 0.9800
C34 H34C 0.9800
C35 H35A 0.9800
C35 H35B 0.9800
C35 H35C 0.9800
C36 H36A 0.9800
C36 H36B 0.9800
C36 H36C 0.9800
C37 C42 1.368(2)
C37 C38 1.519(2)
C37 H37 0.951(15)
C38 C39 1.520(2)
C38 H38A 0.9900
C38 H38B 0.9900
C39 C40 1.522(3)
C39 H39A 0.9900
C39 H39B 0.9900
C40 C41 1.520(3)
C40 H40A 0.9900
C40 H40B 0.9900
C41 C42 1.491(2)
C41 H41A 0.9900
C41 H41B 0.9900
C42 H42 0.976(14)
B1 H1 1.0000

loop_
_geom_torsion_atom_site_label_1
_geom_torsion_atom_site_label_2
_geom_torsion_atom_site_label_3
_geom_torsion_atom_site_label_4
_geom_torsion
N5 Cu1 N1 C1 136.89(16)
C37 Cu1 N1 C1 -30.11(18)
C42 Cu1 N1 C1 14.4(2)
N3 Cu1 N1 C1 -131.56(16)
N5 Cu1 N1 N2 -41.55(9)
C37 Cu1 N1 N2 151.45(9)
C42 Cu1 N1 N2 -164.01(9)
N3 Cu1 N1 N2 50.00(9)
C1 N1 N2 C3 0.25(15)
Cu1 N1 N2 C3 179.26(9)
C1 N1 N2 B1 176.33(12)
Cu1 N1 N2 B1 -4.67(15)
N5 Cu1 N3 C13 -144.39(15)
C37 Cu1 N3 C13 2.36(16)
C42 Cu1 N3 C13 -30.96(17)
N1 Cu1 N3 C13 124.31(15)
N5 Cu1 N3 N4 41.78(9)
C37 Cu1 N3 N4 -171.46(9)
C42 Cu1 N3 N4 155.22(9)
N1 Cu1 N3 N4 -49.51(9)
C13 N3 N4 C15 0.06(15)
Cu1 N3 N4 C15 175.95(9)
C13 N3 N4 B1 -173.12(12)
Cu1 N3 N4 B1 2.78(15)
C37 Cu1 N5 C25 19.6(2)
C42 Cu1 N5 C25 5.35(16)
N3 Cu1 N5 C25 132.28(15)
N1 Cu1 N5 C25 -141.29(14)
C37 Cu1 N5 N6 -154.43(10)
C42 Cu1 N5 N6 -168.66(9)
N3 Cu1 N5 N6 -41.74(9)
N1 Cu1 N5 N6 44.70(9)
C25 N5 N6 C27 0.32(15)
Cu1 N5 N6 C27 176.23(9)
C25 N5 N6 B1 -177.70(12)
Cu1 N5 N6 B1 -1.78(15)
N2 N1 C1 C2 0.09(16)
Cu1 N1 C1 C2 -178.41(11)
N2 N1 C1 C4 -178.03(13)
Cu1 N1 C1 C4 3.5(2)
N1 C1 C2 C3 -0.37(18)
C4 C1 C2 C3 177.59(15)
N1 N2 C3 C2 -0.49(16)
B1 N2 C3 C2 -176.28(13)
C1 C2 C3 N2 0.52(17)
N1 C1 C4 C9 -75.64(18)
C2 C1 C4 C9 106.60(19)
N1 C1 C4 C5 104.48(16)
C2 C1 C4 C5 -73.3(2)
C9 C4 C5 C6 4.28(19)
C1 C4 C5 C6 -175.84(12)
C9 C4 C5 C10 -175.45(13)
C1 C4 C5 C10 4.43(19)
C4 C5 C6 C7 -1.0(2)
C10 C5 C6 C7 178.75(13)
C5 C6 C7 C8 -2.5(2)
C5 C6 C7 C11 177.83(14)
C6 C7 C8 C9 2.8(2)
C11 C7 C8 C9 -177.58(15)
C7 C8 C9 C4 0.5(2)
C7 C8 C9 C12 -179.50(15)
C5 C4 C9 C8 -4.0(2)
C1 C4 C9 C8 176.10(13)
C5 C4 C9 C12 175.94(13)
C1 C4 C9 C12 -3.9(2)
N4 N3 C13 C14 -0.17(15)
Cu1 N3 C13 C14 -174.27(12)
N4 N3 C13 C16 175.22(12)
Cu1 N3 C13 C16 1.1(2)
N3 C13 C14 C15 0.22(17)
C16 C13 C14 C15 -174.74(13)
N3 N4 C15 C14 0.08(17)
B1 N4 C15 C14 172.52(13)
C13 C14 C15 N4 -0.18(17)
N3 C13 C16 C17 96.44(17)
C14 C13 C16 C17 -89.07(19)
N3 C13 C16 C21 -82.06(17)
C14 C13 C16 C21 92.43(18)
C21 C16 C17 C18 0.9(2)
C13 C16 C17 C18 -177.63(13)
C21 C16 C17 C22 179.02(14)
C13 C16 C17 C22 0.5(2)
C16 C17 C18 C19 -0.3(2)
C22 C17 C18 C19 -178.51(14)
C17 C18 C19 C20 -0.3(2)
C17 C18 C19 C23 179.39(14)
C18 C19 C20 C21 0.5(2)
C23 C19 C20 C21 -179.24(14)
C19 C20 C21 C16 0.0(2)
C19 C20 C21 C24 177.30(15)
C17 C16 C21 C20 -0.7(2)
C13 C16 C21 C20 177.81(14)
C17 C16 C21 C24 -177.98(14)
C13 C16 C21 C24 0.5(2)
N6 N5 C25 C26 -0.51(16)
Cu1 N5 C25 C26 -174.84(11)
N6 N5 C25 C28 174.12(12)
Cu1 N5 C25 C28 -0.2(2)
N5 C25 C26 C27 0.51(17)
C28 C25 C26 C27 -173.69(14)
N5 N6 C27 C26 0.00(16)
B1 N6 C27 C26 177.86(13)
C25 C26 C27 N6 -0.31(17)
N5 C25 C28 C29 103.94(16)
C26 C25 C28 C29 -82.4(2)
N5 C25 C28 C33 -77.43(18)
C26 C25 C28 C33 96.20(19)
C33 C28 C29 C30 3.7(2)
C25 C28 C29 C30 -177.74(13)
C33 C28 C29 C34 -178.14(15)
C25 C28 C29 C34 0.5(2)
C28 C29 C30 C31 0.3(2)
C34 C29 C30 C31 -177.88(15)
C29 C30 C31 C32 -3.4(2)
C29 C30 C31 C35 175.45(14)
C30 C31 C32 C33 2.4(2)
C35 C31 C32 C33 -176.40(15)
C31 C32 C33 C28 1.5(2)
C31 C32 C33 C36 -178.57(16)
C29 C28 C33 C32 -4.6(2)
C25 C28 C33 C32 176.80(14)
C29 C28 C33 C36 175.49(15)
C25 C28 C33 C36 -3.2(2)
N5 Cu1 C37 C42 -22.40(15)
N3 Cu1 C37 C42 -132.10(9)
N1 Cu1 C37 C42 134.87(9)
N5 Cu1 C37 C38 -139.18(11)
C42 Cu1 C37 C38 -116.78(17)
N3 Cu1 C37 C38 111.12(13)
N1 Cu1 C37 C38 18.09(15)
C42 C37 C38 C39 24.4(2)
Cu1 C37 C38 C39 109.75(15)
C37 C38 C39 C40 -51.43(19)
C38 C39 C40 C41 59.8(2)
C39 C40 C41 C42 -37.2(2)
C38 C37 C42 C41 -2.5(2)
Cu1 C37 C42 C41 -116.21(15)
C38 C37 C42 Cu1 113.67(14)
C40 C41 C42 C37 8.6(2)
C40 C41 C42 Cu1 -78.36(17)
N5 Cu1 C42 C37 166.49(9)
N3 Cu1 C42 C37 61.43(11)
N1 Cu1 C42 C37 -76.15(13)
N5 Cu1 C42 C41 -75.65(13)
C37 Cu1 C42 C41 117.86(17)
N3 Cu1 C42 C41 179.29(11)
N1 Cu1 C42 C41 41.71(17)
C15 N4 B1 N6 128.13(14)
N3 N4 B1 N6 -60.12(15)
C15 N4 B1 N2 -111.43(15)
N3 N4 B1 N2 60.32(15)
C27 N6 B1 N4 -116.36(15)
N5 N6 B1 N4 61.27(15)
C27 N6 B1 N2 123.67(14)
N5 N6 B1 N2 -58.69(15)
C3 N2 B1 N4 116.03(15)
N1 N2 B1 N4 -59.31(15)
C3 N2 B1 N6 -123.14(14)
N1 N2 B1 N6 61.52(15)
